data_4327069
loop_
_publ_author_name
'Cameron Jones'
'Simon J. Bonyhady'
'Nicole Holzmann'
'Gernot Frenking'
'Andreas Stasch'

_publ_section_title
;
 Preparation, Characterization, and Theoretical Analysis of Group 14
 Element(I) Dimers: A Case Study of Magnesium(I) Compounds as Reducing
 Agents in Inorganic Synthesis
;
_journal_name_full 'Inorganic Chemistry'
_journal_page_first 12315
_journal_page_last 12325
_journal_paper_doi 10.1021/ic200682p
_journal_volume 50
_journal_year 2011
_chemical_formula_sum 'C35 H47 Cl Ge N2'
_chemical_formula_weight 603.79
_chemical_name_systematic
; 
 ? 
;
_space_group_IT_number 60
_symmetry_cell_setting orthorhombic
_symmetry_space_group_name_Hall '-P 2n 2ab'
_symmetry_space_group_name_H-M 'P b c n'
_atom_sites_solution_hydrogens geom
_atom_sites_solution_primary direct
_atom_sites_solution_secondary difmap
_audit_creation_method SHELXL-97
_cell_angle_alpha 90.00
_cell_angle_beta 90.00
_cell_angle_gamma 90.00
_cell_formula_units_Z 8
_cell_length_a 16.414(3)
_cell_length_b 22.426(5)
_cell_length_c 18.926(4)
_cell_measurement_temperature 173(2)
_cell_volume 6967(2)
_computing_structure_refinement 'SHELXL-97 (Sheldrick, 1997)'
_computing_structure_solution 'SHELXS-97 (Sheldrick, 1990)'
_diffrn_ambient_temperature 173(2)
_diffrn_measured_fraction_theta_full 0.998
_diffrn_measured_fraction_theta_max 0.998
_diffrn_measurement_device_type 'Nonius Kappa CCD'
_diffrn_radiation_monochromator graphite
_diffrn_radiation_source 'fine-focus sealed tube'
_diffrn_radiation_type MoK\a
_diffrn_radiation_wavelength 0.71073
_diffrn_reflns_av_R_equivalents 0.0457
_diffrn_reflns_av_sigmaI/netI 0.0539
_diffrn_reflns_limit_h_max 19
_diffrn_reflns_limit_h_min -19
_diffrn_reflns_limit_k_max 26
_diffrn_reflns_limit_k_min -26
_diffrn_reflns_limit_l_max 16
_diffrn_reflns_limit_l_min -22
_diffrn_reflns_number 17308
_diffrn_reflns_theta_full 25.00
_diffrn_reflns_theta_max 25.00
_diffrn_reflns_theta_min 2.99
_exptl_absorpt_coefficient_mu 0.979
_exptl_absorpt_correction_T_max 0.906
_exptl_absorpt_correction_T_min 0.761
_exptl_absorpt_correction_type multi-scan
_exptl_absorpt_process_details 'Sortav (Blessing, 1995)'
_exptl_crystal_colour colorless
_exptl_crystal_density_diffrn 1.151
_exptl_crystal_description block
_exptl_crystal_F_000 2560
_exptl_crystal_size_max 0.30
_exptl_crystal_size_mid 0.20
_exptl_crystal_size_min 0.10
_refine_diff_density_max 1.636
_refine_diff_density_min -0.414
_refine_diff_density_rms 0.060
_refine_ls_extinction_method none
_refine_ls_goodness_of_fit_ref 1.029
_refine_ls_hydrogen_treatment constr
_refine_ls_matrix_type full
_refine_ls_number_parameters 382
_refine_ls_number_reflns 6126
_refine_ls_number_restraints 0
_refine_ls_restrained_S_all 1.029
_refine_ls_R_factor_all 0.1155
_refine_ls_R_factor_gt 0.0689
_refine_ls_shift/su_max 0.000
_refine_ls_shift/su_mean 0.000
_refine_ls_structure_factor_coef Fsqd
_refine_ls_weighting_details 'calc w=1/[\s^2^(Fo^2^)+(0.1015P)^2^+7.5317P] where P=(Fo^2^+2Fc^2^)/3'
_refine_ls_weighting_scheme calc
_refine_ls_wR_factor_gt 0.1835
_refine_ls_wR_factor_ref 0.2092
_reflns_number_gt 3904
_reflns_number_total 6126
_reflns_threshold_expression >2sigma(I)
_cod_data_source_file ic200682p_si_001_03.cif
_cod_data_source_block compound9
_cod_original_cell_volume 6966(2)
_cod_database_code 4327069

loop_
_symmetry_equiv_pos_as_xyz
'x, y, z'
'-x+1/2, -y+1/2, z+1/2'
'x+1/2, -y+1/2, -z'
'-x, y, -z+1/2'
'-x, -y, -z'
'x-1/2, y-1/2, -z-1/2'
'-x-1/2, y-1/2, z'
'x, -y, z-1/2'

loop_
_atom_site_label
_atom_site_type_symbol
_atom_site_fract_x
_atom_site_fract_y
_atom_site_fract_z
_atom_site_U_iso_or_equiv
_atom_site_adp_type
_atom_site_occupancy
_atom_site_symmetry_multiplicity
_atom_site_calc_flag
_atom_site_refinement_flags
_atom_site_disorder_assembly
_atom_site_disorder_group
Ge1 Ge 0.18625(11) 0.42238(5) 0.06009(5) 0.0559(5) Uani 0.585(3) 1 d P A 1
Cl1 Cl 0.27984(18) 0.49561(9) 0.05942(13) 0.0850(9) Uani 0.585(3) 1 d P A 1
N1 N 0.26605(19) 0.35070(13) 0.05940(17) 0.0396(8) Uani 1 1 d . . .
C1 C 0.2543(2) 0.34030(16) -0.0091(2) 0.0366(9) Uani 1 1 d . A .
N2 N 0.21620(19) 0.38742(13) -0.03783(16) 0.0389(8) Uani 1 1 d . . .
C2 C 0.2771(2) 0.28541(15) -0.0464(2) 0.0354(9) Uani 1 1 d . . .
C3 C 0.2260(2) 0.26173(16) -0.0979(2) 0.0432(10) Uani 1 1 d . A .
H3 H 0.1775 0.2824 -0.1101 0.052 Uiso 1 1 calc R . .
C4 C 0.2442(2) 0.20891(17) -0.1317(2) 0.0461(10) Uani 1 1 d . . .
H4 H 0.2081 0.1939 -0.1666 0.055 Uiso 1 1 calc R A .
C5 C 0.3143(2) 0.17737(16) -0.1154(2) 0.0419(9) Uani 1 1 d . A .
C6 C 0.3661(2) 0.20142(17) -0.0649(2) 0.0468(10) Uani 1 1 d . . .
H6 H 0.4151 0.1810 -0.0535 0.056 Uiso 1 1 calc R A .
C7 C 0.3483(2) 0.25463(17) -0.0306(2) 0.0429(10) Uani 1 1 d . A .
H7 H 0.3848 0.2700 0.0038 0.052 Uiso 1 1 calc R . .
C8 C 0.3322(3) 0.11684(18) -0.1494(2) 0.0519(11) Uani 1 1 d . . .
C9 C 0.2775(4) 0.1041(3) -0.2138(3) 0.105(2) Uani 1 1 d . A .
H9A H 0.2909 0.1320 -0.2519 0.157 Uiso 1 1 calc R . .
H9B H 0.2202 0.1091 -0.2004 0.157 Uiso 1 1 calc R . .
H9C H 0.2865 0.0632 -0.2301 0.157 Uiso 1 1 calc R . .
C10 C 0.4197(4) 0.1112(3) -0.1708(4) 0.109(2) Uani 1 1 d . A .
H10A H 0.4546 0.1150 -0.1290 0.164 Uiso 1 1 calc R . .
H10B H 0.4332 0.1426 -0.2048 0.164 Uiso 1 1 calc R . .
H10C H 0.4286 0.0721 -0.1927 0.164 Uiso 1 1 calc R . .
C11 C 0.3131(4) 0.0688(2) -0.0955(3) 0.0924(19) Uani 1 1 d . A .
H11A H 0.3266 0.0296 -0.1152 0.139 Uiso 1 1 calc R . .
H11B H 0.2550 0.0701 -0.0837 0.139 Uiso 1 1 calc R . .
H11C H 0.3453 0.0756 -0.0526 0.139 Uiso 1 1 calc R . .
C12 C 0.2905(2) 0.30830(16) 0.1113(2) 0.0391(9) Uani 1 1 d . A .
C13 C 0.2396(3) 0.26066(17) 0.1303(2) 0.0446(10) Uani 1 1 d . . .
C14 C 0.2664(3) 0.22210(18) 0.1823(2) 0.0503(11) Uani 1 1 d . A .
H14 H 0.2327 0.1895 0.1955 0.060 Uiso 1 1 calc R . .
C15 C 0.3393(3) 0.22919(19) 0.2152(2) 0.0540(11) Uani 1 1 d . . .
H15 H 0.3562 0.2018 0.2506 0.065 Uiso 1 1 calc R A .
C16 C 0.3888(3) 0.27658(19) 0.1967(2) 0.0517(11) Uani 1 1 d . A .
H16 H 0.4393 0.2818 0.2204 0.062 Uiso 1 1 calc R . .
C17 C 0.3663(2) 0.31692(18) 0.1441(2) 0.0445(10) Uani 1 1 d . . .
C18 C 0.1563(3) 0.2500(2) 0.0970(3) 0.0591(12) Uani 1 1 d . A .
H18 H 0.1495 0.2794 0.0578 0.071 Uiso 1 1 calc R . .
C19 C 0.0889(3) 0.2617(3) 0.1512(3) 0.0885(18) Uani 1 1 d . . .
H19A H 0.0357 0.2536 0.1297 0.133 Uiso 1 1 calc R A .
H19B H 0.0911 0.3035 0.1664 0.133 Uiso 1 1 calc R . .
H19C H 0.0967 0.2356 0.1922 0.133 Uiso 1 1 calc R . .
C20 C 0.1496(4) 0.1881(2) 0.0654(3) 0.0839(17) Uani 1 1 d . . .
H20A H 0.1946 0.1817 0.0322 0.126 Uiso 1 1 calc R A .
H20B H 0.0976 0.1843 0.0404 0.126 Uiso 1 1 calc R . .
H20C H 0.1523 0.1583 0.1032 0.126 Uiso 1 1 calc R . .
C21 C 0.4205(3) 0.36895(19) 0.1242(2) 0.0544(11) Uani 1 1 d . A .
H21 H 0.4011 0.3846 0.0777 0.065 Uiso 1 1 calc R . .
C22 C 0.4119(3) 0.4196(2) 0.1786(3) 0.0733(15) Uani 1 1 d . . .
H22A H 0.3544 0.4308 0.1830 0.110 Uiso 1 1 calc R A .
H22B H 0.4436 0.4542 0.1629 0.110 Uiso 1 1 calc R . .
H22C H 0.4323 0.4061 0.2246 0.110 Uiso 1 1 calc R . .
C23 C 0.5101(3) 0.3510(2) 0.1156(3) 0.0758(15) Uani 1 1 d . . .
H23A H 0.5322 0.3388 0.1614 0.114 Uiso 1 1 calc R A .
H23B H 0.5412 0.3851 0.0976 0.114 Uiso 1 1 calc R . .
H23C H 0.5141 0.3178 0.0821 0.114 Uiso 1 1 calc R . .
C24 C 0.2077(2) 0.40069(15) -0.1112(2) 0.0382(9) Uani 1 1 d . A .
C25 C 0.1280(2) 0.40566(16) -0.1381(2) 0.0409(10) Uani 1 1 d . . .
C26 C 0.1192(3) 0.42382(16) -0.2078(2) 0.0467(10) Uani 1 1 d . A .
H26 H 0.0659 0.4284 -0.2267 0.056 Uiso 1 1 calc R . .
C27 C 0.1849(3) 0.43529(17) -0.2502(2) 0.0510(11) Uani 1 1 d . . .
H27 H 0.1773 0.4470 -0.2980 0.061 Uiso 1 1 calc R A .
C28 C 0.2621(3) 0.42966(17) -0.2228(2) 0.0500(11) Uani 1 1 d . A .
H28 H 0.3077 0.4376 -0.2523 0.060 Uiso 1 1 calc R . .
C29 C 0.2752(2) 0.41275(16) -0.1532(2) 0.0448(10) Uani 1 1 d . . .
C30 C 0.0533(3) 0.39178(19) -0.0936(2) 0.0523(11) Uani 1 1 d . A .
H30 H 0.0724 0.3783 -0.0461 0.063 Uiso 1 1 calc R . .
C31 C 0.0006(3) 0.4467(2) -0.0831(3) 0.0849(17) Uani 1 1 d . . .
H31A H 0.0319 0.4773 -0.0579 0.127 Uiso 1 1 calc R A .
H31B H -0.0477 0.4361 -0.0554 0.127 Uiso 1 1 calc R . .
H31C H -0.0164 0.4622 -0.1292 0.127 Uiso 1 1 calc R . .
C32 C 0.0027(3) 0.3412(2) -0.1260(3) 0.0705(14) Uani 1 1 d . . .
H32A H -0.0171 0.3534 -0.1727 0.106 Uiso 1 1 calc R A .
H32B H -0.0437 0.3324 -0.0953 0.106 Uiso 1 1 calc R . .
H32C H 0.0367 0.3055 -0.1309 0.106 Uiso 1 1 calc R . .
C33 C 0.3628(3) 0.4092(2) -0.1256(3) 0.0589(12) Uani 1 1 d . A .
H33 H 0.3603 0.3942 -0.0759 0.071 Uiso 1 1 calc R . .
C34 C 0.4007(3) 0.4716(2) -0.1236(4) 0.0920(19) Uani 1 1 d . . .
H34A H 0.4043 0.4875 -0.1718 0.138 Uiso 1 1 calc R A .
H34B H 0.4555 0.4692 -0.1031 0.138 Uiso 1 1 calc R . .
H34C H 0.3668 0.4980 -0.0947 0.138 Uiso 1 1 calc R . .
C35 C 0.4129(3) 0.3650(3) -0.1680(3) 0.0888(18) Uani 1 1 d . . .
H35A H 0.3847 0.3265 -0.1693 0.133 Uiso 1 1 calc R A .
H35B H 0.4664 0.3600 -0.1457 0.133 Uiso 1 1 calc R . .
H35C H 0.4200 0.3799 -0.2162 0.133 Uiso 1 1 calc R . .
Ge1A Ge 0.24015(15) 0.43684(6) 0.04517(8) 0.0500(6) Uani 0.415(3) 1 d P A 2
Cl1A Cl 0.11820(19) 0.42753(14) 0.09775(16) 0.0729(11) Uani 0.415(3) 1 d P A 2

loop_
_atom_site_aniso_label
_atom_site_aniso_U_11
_atom_site_aniso_U_22
_atom_site_aniso_U_33
_atom_site_aniso_U_23
_atom_site_aniso_U_13
_atom_site_aniso_U_12
Ge1 0.0736(12) 0.0479(6) 0.0462(6) -0.0052(4) -0.0109(6) 0.0182(6)
Cl1 0.141(2) 0.0380(11) 0.0757(16) -0.0021(10) -0.0407(15) -0.0075(12)
N1 0.0466(19) 0.0298(16) 0.0426(19) 0.0016(14) -0.0130(15) 0.0038(13)
C1 0.034(2) 0.037(2) 0.040(2) 0.0044(18) -0.0038(18) -0.0037(16)
N2 0.0461(19) 0.0305(16) 0.0400(18) 0.0044(14) -0.0111(15) 0.0048(14)
C2 0.036(2) 0.0295(19) 0.041(2) 0.0043(17) -0.0033(18) -0.0012(16)
C3 0.043(2) 0.035(2) 0.052(3) 0.0035(19) -0.014(2) 0.0033(17)
C4 0.051(2) 0.035(2) 0.052(3) -0.0011(19) -0.018(2) 0.0013(18)
C5 0.048(2) 0.034(2) 0.044(2) 0.0045(18) -0.001(2) 0.0006(17)
C6 0.039(2) 0.045(2) 0.057(3) 0.003(2) -0.008(2) 0.0128(18)
C7 0.039(2) 0.045(2) 0.045(2) 0.0000(19) -0.0102(19) -0.0001(18)
C8 0.062(3) 0.040(2) 0.054(3) -0.002(2) -0.006(2) 0.008(2)
C9 0.158(6) 0.068(4) 0.088(4) -0.035(3) -0.043(4) 0.038(4)
C10 0.086(4) 0.084(4) 0.157(7) -0.047(4) 0.038(4) 0.004(3)
C11 0.138(5) 0.038(3) 0.102(5) -0.009(3) 0.004(4) 0.000(3)
C12 0.047(2) 0.036(2) 0.034(2) -0.0018(17) -0.0094(18) 0.0074(17)
C13 0.054(3) 0.038(2) 0.041(2) -0.0006(18) -0.001(2) 0.0050(18)
C14 0.061(3) 0.044(2) 0.046(2) 0.007(2) 0.001(2) 0.001(2)
C15 0.069(3) 0.049(2) 0.044(3) 0.009(2) -0.003(2) 0.012(2)
C16 0.053(3) 0.062(3) 0.040(2) -0.009(2) -0.018(2) 0.015(2)
C17 0.047(2) 0.049(2) 0.038(2) -0.0055(19) -0.0114(19) 0.0052(19)
C18 0.053(3) 0.059(3) 0.065(3) 0.017(2) -0.013(2) -0.013(2)
C19 0.051(3) 0.105(4) 0.110(5) 0.011(4) 0.000(3) -0.002(3)
C20 0.095(4) 0.074(4) 0.082(4) 0.000(3) -0.021(3) -0.033(3)
C21 0.052(3) 0.059(3) 0.053(3) -0.002(2) -0.015(2) -0.005(2)
C22 0.061(3) 0.068(3) 0.091(4) -0.011(3) -0.016(3) -0.010(2)
C23 0.059(3) 0.094(4) 0.074(4) -0.008(3) 0.003(3) -0.006(3)
C24 0.044(2) 0.0260(18) 0.044(2) -0.0022(17) -0.0098(19) 0.0025(16)
C25 0.047(2) 0.0315(19) 0.044(2) -0.0006(17) -0.0131(19) -0.0021(17)
C26 0.054(3) 0.041(2) 0.046(2) 0.0018(19) -0.018(2) -0.0014(19)
C27 0.070(3) 0.045(2) 0.038(2) 0.0044(19) -0.011(2) -0.003(2)
C28 0.058(3) 0.039(2) 0.054(3) 0.0031(19) 0.004(2) 0.0000(19)
C29 0.046(2) 0.031(2) 0.057(3) 0.0039(19) -0.008(2) -0.0012(17)
C30 0.046(2) 0.060(3) 0.051(3) 0.004(2) -0.011(2) -0.003(2)
C31 0.074(4) 0.074(3) 0.107(5) -0.015(3) 0.029(3) 0.001(3)
C32 0.059(3) 0.065(3) 0.088(4) 0.003(3) -0.002(3) -0.015(2)
C33 0.042(3) 0.060(3) 0.074(3) 0.013(3) -0.006(2) 0.001(2)
C34 0.060(3) 0.081(4) 0.135(5) 0.028(4) -0.026(3) -0.025(3)
C35 0.060(3) 0.101(4) 0.105(5) 0.012(4) 0.008(3) 0.026(3)
Ge1A 0.0652(13) 0.0328(7) 0.0522(8) -0.0045(5) -0.0108(8) 0.0044(6)
Cl1A 0.069(2) 0.088(2) 0.0617(19) 0.0017(16) 0.0206(16) 0.0416(16)

loop_
_atom_type_symbol
_atom_type_description
_atom_type_scat_dispersion_real
_atom_type_scat_dispersion_imag
_atom_type_scat_source
C C 0.0033 0.0016 'International Tables Vol C Tables 4.2.6.8 and 6.1.1.4'
H H 0.0000 0.0000 'International Tables Vol C Tables 4.2.6.8 and 6.1.1.4'
N N 0.0061 0.0033 'International Tables Vol C Tables 4.2.6.8 and 6.1.1.4'
Cl Cl 0.1484 0.1585 'International Tables Vol C Tables 4.2.6.8 and 6.1.1.4'
Ge Ge 0.1547 1.8001 'International Tables Vol C Tables 4.2.6.8 and 6.1.1.4'

loop_
_geom_angle_atom_site_label_1
_geom_angle_atom_site_label_2
_geom_angle_atom_site_label_3
_geom_angle
N2 Ge1 N1 63.32(12)
N2 Ge1 Cl1 96.28(13)
N1 Ge1 Cl1 97.74(13)
C1 N1 C12 126.6(3)
C1 N1 Ge1A 90.4(2)
C12 N1 Ge1A 143.0(3)
C1 N1 Ge1 92.9(2)
C12 N1 Ge1 133.7(3)
Ge1A N1 Ge1 27.89(6)
N1 C1 N2 108.9(3)
N1 C1 C2 125.3(3)
N2 C1 C2 125.8(3)
N1 C1 Ge1A 56.00(19)
N2 C1 Ge1A 54.55(19)
C2 C1 Ge1A 169.7(3)
C1 N2 C24 127.1(3)
C1 N2 Ge1A 91.6(2)
C24 N2 Ge1A 132.9(2)
C1 N2 Ge1 92.7(2)
C24 N2 Ge1 140.2(2)
Ge1A N2 Ge1 28.06(6)
C7 C2 C3 117.9(3)
C7 C2 C1 121.9(3)
C3 C2 C1 120.2(3)
C4 C3 C2 121.4(4)
C3 C4 C5 121.1(4)
C4 C5 C6 117.6(4)
C4 C5 C8 121.3(4)
C6 C5 C8 121.0(3)
C5 C6 C7 121.7(4)
C2 C7 C6 120.2(4)
C10 C8 C11 108.7(5)
C10 C8 C5 111.9(4)
C11 C8 C5 107.9(4)
C10 C8 C9 109.2(5)
C11 C8 C9 106.3(4)
C5 C8 C9 112.6(4)
C13 C12 C17 121.3(3)
C13 C12 N1 121.1(3)
C17 C12 N1 117.6(3)
C14 C13 C12 118.0(4)
C14 C13 C18 118.8(4)
C12 C13 C18 123.2(3)
C15 C14 C13 122.3(4)
C14 C15 C16 119.4(4)
C15 C16 C17 121.6(4)
C16 C17 C12 117.4(4)
C16 C17 C21 121.5(4)
C12 C17 C21 121.1(3)
C20 C18 C13 111.8(4)
C20 C18 C19 111.7(4)
C13 C18 C19 110.2(4)
C17 C21 C23 112.8(4)
C17 C21 C22 110.4(4)
C23 C21 C22 110.6(4)
C29 C24 C25 121.2(4)
C29 C24 N2 121.3(3)
C25 C24 N2 117.3(3)
C26 C25 C24 117.7(4)
C26 C25 C30 120.1(4)
C24 C25 C30 122.2(3)
C27 C26 C25 121.9(4)
C26 C27 C28 119.3(4)
C27 C28 C29 121.7(4)
C28 C29 C24 118.2(4)
C28 C29 C33 118.9(4)
C24 C29 C33 122.8(4)
C31 C30 C25 111.5(4)
C31 C30 C32 110.1(4)
C25 C30 C32 111.5(4)
C35 C33 C29 111.3(4)
C35 C33 C34 112.9(4)
C29 C33 C34 110.0(4)
N2 Ge1A N1 66.68(13)
N2 Ge1A Cl1A 97.10(16)
N1 Ge1A Cl1A 92.30(15)
N2 Ge1A C1 33.87(12)
N1 Ge1A C1 33.59(12)
Cl1A Ge1A C1 101.03(14)

loop_
_geom_bond_atom_site_label_1
_geom_bond_atom_site_label_2
_geom_bond_distance
Ge1 N2 2.071(3)
Ge1 N1 2.074(3)
Ge1 Cl1 2.249(3)
N1 C1 1.332(5)
N1 C12 1.425(5)
N1 Ge1A 1.996(3)
C1 N2 1.342(5)
C1 C2 1.468(5)
C1 Ge1A 2.408(4)
N2 C24 1.427(5)
N2 Ge1A 1.962(3)
C2 C7 1.389(5)
C2 C3 1.392(5)
C3 C4 1.378(5)
C4 C5 1.385(5)
C5 C6 1.389(5)
C5 C8 1.531(6)
C6 C7 1.390(5)
C8 C10 1.498(7)
C8 C11 1.517(7)
C8 C9 1.542(7)
C12 C13 1.403(5)
C12 C17 1.404(5)
C13 C14 1.382(6)
C13 C18 1.525(6)
C14 C15 1.358(6)
C15 C16 1.382(6)
C16 C17 1.395(6)
C17 C21 1.515(6)
C18 C20 1.516(7)
C18 C19 1.530(7)
C21 C23 1.533(6)
C21 C22 1.540(6)
C24 C29 1.391(6)
C24 C25 1.408(5)
C25 C26 1.389(5)
C25 C30 1.520(6)
C26 C27 1.369(6)
C27 C28 1.375(6)
C28 C29 1.387(6)
C29 C33 1.531(6)
C30 C31 1.518(7)
C30 C32 1.533(6)
C33 C35 1.518(7)
C33 C34 1.533(6)
Ge1A Cl1A 2.245(4)
